data_7156845
loop_
_publ_author_name
'Anitha, Mandala'
'Kumara Swamy, K. C.'

_publ_section_title
;
 Highly functionalised (\g-azido/\g-fluoro-\b-iodo/)vinyl derivatives from
 phosphorus based allenes or allenoates: IO halogen bonding interactions.
;
_journal_issue 23
_journal_name_full 'Organic &amp; biomolecular chemistry'
_journal_page_first 5736
_journal_page_last 5748
_journal_paper_doi 10.1039/c9ob00715f
_journal_volume 17
_journal_year 2019
_chemical_formula_sum 'C21 H16 Cl F I O P'
_chemical_formula_weight 496.66
_space_group_IT_number 14
_space_group_name_Hall '-P 2ybc'
_space_group_name_H-M_alt 'P 1 21/c 1'
_symmetry_cell_setting monoclinic
_symmetry_space_group_name_Hall '-P 2ybc'
_symmetry_space_group_name_H-M 'P 1 21/c 1'
_atom_sites_solution_hydrogens geom
_atom_sites_solution_primary direct
_atom_sites_solution_secondary difmap
_audit_creation_method SHELXL-97
_audit_update_record
;
2019-03-27 deposited with the CCDC.    2019-05-09 downloaded from the CCDC.
;
_cell_angle_alpha 90.00
_cell_angle_beta 96.974(5)
_cell_angle_gamma 90.00
_cell_formula_units_Z 4
_cell_length_a 8.2639(11)
_cell_length_b 8.5040(13)
_cell_length_c 29.114(5)
_cell_measurement_reflns_used 3944
_cell_measurement_temperature 296(2)
_cell_measurement_theta_max 23.92
_cell_measurement_theta_min 2.50
_cell_volume 2030.9(5)
_computing_cell_refinement 'Bruker SAINT'
_computing_data_collection 'Bruker APEX2'
_computing_data_reduction 'Bruker SAINT'
_computing_molecular_graphics 'Bruker SHELXTL'
_computing_publication_material 'Bruker SHELXTL'
_computing_structure_refinement 'SHELXL-97 (Sheldrick, 2008)'
_computing_structure_solution 'SHELXS-97 (Sheldrick, 2008)'
_diffrn_ambient_temperature 296(2)
_diffrn_measured_fraction_theta_full 'ACTA 50'
_diffrn_measured_fraction_theta_max 0.914
_diffrn_measurement_device_type 'Bruker APEX-II CCD'
_diffrn_measurement_method '\f and \w scans'
_diffrn_radiation_monochromator graphite
_diffrn_radiation_source 'fine-focus sealed tube'
_diffrn_radiation_type MoK\a
_diffrn_radiation_wavelength 0.71073
_diffrn_reflns_av_R_equivalents 0.0583
_diffrn_reflns_av_sigmaI/netI 0.0528
_diffrn_reflns_limit_h_max 8
_diffrn_reflns_limit_h_min -10
_diffrn_reflns_limit_k_max 10
_diffrn_reflns_limit_k_min -10
_diffrn_reflns_limit_l_max 37
_diffrn_reflns_limit_l_min -37
_diffrn_reflns_number 16352
_diffrn_reflns_theta_full 'ACTA 50'
_diffrn_reflns_theta_max 27.52
_diffrn_reflns_theta_min 2.48
_exptl_absorpt_coefficient_mu 1.803
_exptl_absorpt_correction_type none
_exptl_crystal_colour colourless
_exptl_crystal_density_diffrn 1.624
_exptl_crystal_density_method 'not measured'
_exptl_crystal_description block
_exptl_crystal_F_000 976
_exptl_crystal_recrystallization_method 'Re-crystallisation from solvent'
_exptl_crystal_size_max 0.24
_exptl_crystal_size_mid 0.18
_exptl_crystal_size_min 0.16
_refine_diff_density_max 0.813
_refine_diff_density_min -0.547
_refine_diff_density_rms 0.088
_refine_ls_extinction_method none
_refine_ls_goodness_of_fit_ref 1.061
_refine_ls_hydrogen_treatment mixed
_refine_ls_matrix_type full
_refine_ls_number_parameters 235
_refine_ls_number_reflns 4277
_refine_ls_number_restraints 0
_refine_ls_restrained_S_all 1.061
_refine_ls_R_factor_all 0.0918
_refine_ls_R_factor_gt 0.0516
_refine_ls_shift/su_max 0.001
_refine_ls_shift/su_mean 0.000
_refine_ls_structure_factor_coef Fsqd
_refine_ls_weighting_details 'calc w=1/[\s^2^(Fo^2^)+(0.0334P)^2^+4.5655P] where P=(Fo^2^+2Fc^2^)/3'
_refine_ls_weighting_scheme calc
_refine_ls_wR_factor_gt 0.0947
_refine_ls_wR_factor_ref 0.1046
_reflns_number_gt 2915
_reflns_number_total 4277
_reflns_threshold_expression >2sigma(I)
_cod_data_source_file c9ob00715f2.cif
_cod_data_source_block Compound28
_cod_depositor_comments
;
The following automatic conversions were performed:

'_symmetry_cell_setting' value 'Monoclinic' changed to 'monoclinic'
according to
/home/data/users/saulius/crontab/automatic-downloads/rss-feeds/RSC/lib/dictionaries/cif_core.dic
dictionary named 'cif_core.dic' version 2.4.2 from 2011-04-26.

Automatic conversion script
Id: cif_fix_values 4973 2017-02-22 13:04:09Z antanas 

 Adding full bibliography for 7156840--7156850.cif.
;
_cod_original_sg_symbol_H-M 'P2(1)/c  '
_cod_database_code 7156845

loop_
_symmetry_equiv_pos_as_xyz
'x, y, z'
'-x, y+1/2, -z+1/2'
'-x, -y, -z'
'x, -y-1/2, z-1/2'

loop_
_atom_site_label
_atom_site_type_symbol
_atom_site_fract_x
_atom_site_fract_y
_atom_site_fract_z
_atom_site_U_iso_or_equiv
_atom_site_adp_type
_atom_site_occupancy
_atom_site_symmetry_multiplicity
_atom_site_calc_flag
_atom_site_refinement_flags
C21 C 0.5711(6) 0.9232(7) 0.15900(19) 0.0527(14) Uani 1 1 d .
H21 H 0.5838 1.0224 0.1724 0.063 Uiso 1 1 calc R
I1 I 0.33767(4) 1.12111(5) 0.056152(13) 0.05227(14) Uani 1 1 d .
P1 P 0.90764(14) 1.03247(15) 0.09443(4) 0.0337(3) Uani 1 1 d .
O1 O 0.9750(4) 1.1260(4) 0.05784(11) 0.0452(8) Uani 1 1 d .
Cl1 Cl 0.4219(3) 0.4994(3) 0.19541(9) 0.1372(11) Uani 1 1 d .
C14 C 0.5957(5) 1.1315(6) 0.06268(16) 0.0399(11) Uani 1 1 d .
C13 C 0.6844(5) 1.0268(5) 0.08876(15) 0.0335(10) Uani 1 1 d .
C16 C 0.6123(5) 0.8979(6) 0.11474(17) 0.0391(11) Uani 1 1 d .
C1 C 0.9675(6) 1.1108(6) 0.15182(16) 0.0431(12) Uani 1 1 d .
C7 C 0.9748(5) 0.8308(5) 0.09509(16) 0.0352(11) Uani 1 1 d .
F1 F 0.5687(7) 1.3874(6) 0.0333(2) 0.149(2) Uani 1 1 d .
C15 C 0.6571(7) 1.2610(7) 0.0342(2) 0.0570(15) Uani 1 1 d .
H15A H 0.7681 1.2868 0.0467 0.068 Uiso 1 1 calc R
H15B H 0.6590 1.2237 0.0028 0.068 Uiso 1 1 calc R
C12 C 1.0211(6) 0.7704(7) 0.05444(18) 0.0498(14) Uani 1 1 d .
H12 H 1.0173 0.8333 0.0282 0.060 Uiso 1 1 calc R
C2 C 0.8694(8) 1.2141(7) 0.1726(2) 0.0642(17) Uani 1 1 d .
H2 H 0.7657 1.2387 0.1583 0.077 Uiso 1 1 calc R
C19 C 0.4925(8) 0.6550(9) 0.1633(3) 0.076(2) Uani 1 1 d .
C20 C 0.5101(7) 0.7982(10) 0.1834(2) 0.0704(19) Uani 1 1 d .
H20 H 0.4822 0.8139 0.2131 0.084 Uiso 1 1 calc R
C18 C 0.5271(8) 0.6275(8) 0.1197(3) 0.079(2) Uani 1 1 d .
H18 H 0.5099 0.5289 0.1062 0.095 Uiso 1 1 calc R
C5 C 1.1801(10) 1.1514(9) 0.2141(2) 0.083(2) Uani 1 1 d .
H5 H 1.2856 1.1314 0.2279 0.099 Uiso 1 1 calc R
C17 C 0.5889(7) 0.7504(7) 0.0958(2) 0.0568(15) Uani 1 1 d .
H17 H 0.6153 0.7325 0.0661 0.068 Uiso 1 1 calc R
C11 C 1.0727(8) 0.6165(8) 0.0531(3) 0.0748(19) Uani 1 1 d .
H11 H 1.1051 0.5763 0.0260 0.090 Uiso 1 1 calc R
C6 C 1.1245(7) 1.0806(7) 0.17314(19) 0.0597(16) Uani 1 1 d .
H6 H 1.1918 1.0120 0.1594 0.072 Uiso 1 1 calc R
C4 C 1.0826(13) 1.2506(11) 0.2349(2) 0.100(3) Uani 1 1 d .
H4 H 1.1221 1.2981 0.2628 0.120 Uiso 1 1 calc R
C9 C 1.0332(8) 0.5807(8) 0.1310(3) 0.075(2) Uani 1 1 d .
H9 H 1.0377 0.5163 0.1569 0.090 Uiso 1 1 calc R
C10 C 1.0769(8) 0.5228(8) 0.0911(3) 0.084(2) Uani 1 1 d .
H10 H 1.1100 0.4185 0.0896 0.101 Uiso 1 1 calc R
C8 C 0.9818(7) 0.7349(7) 0.1337(2) 0.0571(15) Uani 1 1 d .
H8 H 0.9521 0.7740 0.1613 0.069 Uiso 1 1 calc R
C3 C 0.9268(12) 1.2812(9) 0.2152(3) 0.094(3) Uani 1 1 d .
H3 H 0.8596 1.3465 0.2302 0.112 Uiso 1 1 calc R

loop_
_atom_site_aniso_label
_atom_site_aniso_U_11
_atom_site_aniso_U_22
_atom_site_aniso_U_33
_atom_site_aniso_U_23
_atom_site_aniso_U_13
_atom_site_aniso_U_12
C21 0.042(3) 0.066(4) 0.050(3) 0.006(3) 0.010(2) -0.003(3)
I1 0.02978(18) 0.0685(3) 0.0586(2) 0.0045(2) 0.00572(14) 0.00620(18)
P1 0.0266(6) 0.0419(7) 0.0329(7) 0.0029(6) 0.0050(5) -0.0004(5)
O1 0.0357(18) 0.056(2) 0.0443(19) 0.0156(18) 0.0089(14) -0.0001(17)
Cl1 0.1093(17) 0.145(2) 0.148(2) 0.1007(18) -0.0214(15) -0.0591(16)
C14 0.029(2) 0.048(3) 0.044(3) -0.002(3) 0.010(2) 0.004(2)
C13 0.030(2) 0.037(3) 0.035(3) -0.002(2) 0.0089(19) 0.001(2)
C16 0.030(2) 0.043(3) 0.043(3) 0.006(2) 0.002(2) -0.003(2)
C1 0.047(3) 0.044(3) 0.038(3) -0.004(2) 0.006(2) -0.014(3)
C7 0.030(2) 0.039(3) 0.036(3) 0.003(2) 0.0024(19) 0.001(2)
F1 0.140(5) 0.089(3) 0.236(7) 0.072(4) 0.090(4) 0.042(3)
C15 0.043(3) 0.052(4) 0.077(4) 0.021(3) 0.012(3) 0.012(3)
C12 0.054(3) 0.052(3) 0.045(3) -0.012(3) 0.011(2) -0.005(3)
C2 0.071(4) 0.063(4) 0.062(4) -0.017(3) 0.023(3) -0.015(3)
C19 0.053(4) 0.080(5) 0.091(5) 0.043(4) -0.010(4) -0.023(4)
C20 0.051(4) 0.111(6) 0.050(4) 0.033(4) 0.010(3) -0.010(4)
C18 0.073(5) 0.061(4) 0.102(6) 0.012(4) 0.001(4) -0.023(4)
C5 0.083(5) 0.110(6) 0.050(4) 0.009(4) -0.011(4) -0.042(5)
C17 0.050(3) 0.060(4) 0.061(4) 0.005(3) 0.011(3) -0.013(3)
C11 0.076(5) 0.061(4) 0.093(5) -0.028(4) 0.033(4) -0.012(4)
C6 0.055(4) 0.075(4) 0.046(3) 0.001(3) -0.005(3) -0.015(3)
C4 0.132(8) 0.127(7) 0.041(4) -0.017(4) 0.014(5) -0.073(7)
C9 0.070(5) 0.057(4) 0.098(6) 0.029(4) 0.007(4) 0.008(3)
C10 0.068(5) 0.046(4) 0.142(7) -0.003(5) 0.032(5) 0.001(3)
C8 0.062(4) 0.060(4) 0.051(3) 0.015(3) 0.013(3) 0.006(3)
C3 0.130(7) 0.085(5) 0.077(5) -0.044(4) 0.057(5) -0.043(5)

loop_
_atom_type_symbol
_atom_type_description
_atom_type_scat_dispersion_real
_atom_type_scat_dispersion_imag
_atom_type_scat_source
C C 0.0033 0.0016 'International Tables Vol C Tables 4.2.6.8 and 6.1.1.4'
H H 0.0000 0.0000 'International Tables Vol C Tables 4.2.6.8 and 6.1.1.4'
O O 0.0106 0.0060 'International Tables Vol C Tables 4.2.6.8 and 6.1.1.4'
F F 0.0171 0.0103 'International Tables Vol C Tables 4.2.6.8 and 6.1.1.4'
P P 0.1023 0.0942 'International Tables Vol C Tables 4.2.6.8 and 6.1.1.4'
Cl Cl 0.1484 0.1585 'International Tables Vol C Tables 4.2.6.8 and 6.1.1.4'
I I -0.4742 1.8119 'International Tables Vol C Tables 4.2.6.8 and 6.1.1.4'

loop_
_geom_angle_atom_site_label_1
_geom_angle_atom_site_label_2
_geom_angle_atom_site_label_3
_geom_angle
C16 C21 C20 119.7(6)
O1 P1 C7 112.0(2)
O1 P1 C1 112.3(2)
C7 P1 C1 106.9(2)
O1 P1 C13 114.1(2)
C7 P1 C13 106.3(2)
C1 P1 C13 104.6(2)
C13 C14 C15 127.3(4)
C13 C14 I1 120.1(4)
C15 C14 I1 112.6(3)
C14 C13 C16 123.6(4)
C14 C13 P1 120.8(4)
C16 C13 P1 115.6(3)
C17 C16 C21 118.4(5)
C17 C16 C13 120.7(5)
C21 C16 C13 120.8(5)
C2 C1 C6 119.0(5)
C2 C1 P1 121.9(4)
C6 C1 P1 118.6(4)
C8 C7 C12 119.1(5)
C8 C7 P1 123.5(4)
C12 C7 P1 117.4(4)
F1 C15 C14 113.1(5)
C11 C12 C7 119.6(6)
C1 C2 C3 119.7(7)
C20 C19 C18 122.5(6)
C20 C19 Cl1 118.2(6)
C18 C19 Cl1 119.3(6)
C19 C20 C21 119.2(6)
C19 C18 C17 118.3(7)
C4 C5 C6 120.5(7)
C16 C17 C18 121.8(6)
C10 C11 C12 120.7(6)
C5 C6 C1 120.3(7)
C5 C4 C3 120.6(7)
C10 C9 C8 120.7(6)
C9 C10 C11 120.1(6)
C7 C8 C9 119.6(6)
C4 C3 C2 119.7(7)

loop_
_geom_bond_atom_site_label_1
_geom_bond_atom_site_label_2
_geom_bond_distance
C21 C16 1.389(7)
C21 C20 1.406(8)
I1 C14 2.120(4)
P1 O1 1.490(3)
P1 C7 1.802(5)
P1 C1 1.811(5)
P1 C13 1.832(5)
Cl1 C19 1.759(6)
C14 C13 1.331(6)
C14 C15 1.503(7)
C13 C16 1.496(6)
C16 C17 1.374(7)
C1 C2 1.384(8)
C1 C6 1.392(7)
C7 C8 1.384(7)
C7 C12 1.386(7)
F1 C15 1.298(6)
C12 C11 1.379(8)
C2 C3 1.395(9)
C19 C20 1.351(10)
C19 C18 1.355(10)
C18 C17 1.387(8)
C5 C4 1.358(11)
C5 C6 1.366(9)
C11 C10 1.360(10)
C4 C3 1.369(11)
C9 C10 1.350(10)
C9 C8 1.384(9)
